data_1542965
loop_
_publ_author_name
'Huang, Manna'
'Yu, Ruina'
'Xu, Ke'
'Ye, Shuxian'
'Kuang, Shi'
'Zhu, Xinhai'
'Wan, Yiqian'

_publ_section_title
;
 An arch-bridge-type fluorophore for bridging the gap between
 aggregation-caused quenching (ACQ) and aggregation-induced emission (AIE)
;
_journal_issue 7
_journal_name_full 'Chem. Sci.'
_journal_page_first 4485
_journal_paper_doi 10.1039/C6SC01254J
_journal_volume 7
_journal_year 2016
_chemical_formula_moiety C23H17ClN2OS2
_chemical_formula_sum 'C25 H25 Cl N2 O3 S2'
_chemical_formula_weight 501.04
_chemical_name_systematic 4-(8-(2-chlorophenyl)-6-isopropylthiazolo[5,4-b]thieno[3,2-e]pyridin-2-yl)phenol
_space_group_IT_number 2
_symmetry_cell_setting triclinic
_symmetry_space_group_name_Hall '-P 1'
_symmetry_space_group_name_H-M 'P -1'
_atom_sites_solution_hydrogens geom
_atom_sites_solution_primary direct
_atom_sites_solution_secondary difmap
_audit_creation_method SHELXL-97
_audit_update_record
;
2015-11-08 deposited with the CCDC.
2016-03-29 downloaded from the CCDC.
;
_cell_angle_alpha 101.086(4)
_cell_angle_beta 105.393(5)
_cell_angle_gamma 93.456(5)
_cell_formula_units_Z 2
_cell_length_a 8.3113(5)
_cell_length_b 12.1970(6)
_cell_length_c 12.7574(7)
_cell_measurement_reflns_used 3767
_cell_measurement_temperature 293(2)
_cell_measurement_theta_max 66.5350
_cell_measurement_theta_min 3.6520
_cell_volume 1215.10(12)
_computing_cell_refinement
; 
'Wed Aug 05 11:56:07 2015' 
;
_computing_data_collection
; 
'Wed Aug 05 11:56:07 2015' 
;
_computing_data_reduction
; 
'Wed Aug 05 11:56:07 2015' 
;
_computing_molecular_graphics 'Bruker SHELXTL'
_computing_publication_material 'Bruker SHELXTL'
_computing_structure_refinement 'SHELXL-97 (Sheldrick, 1997)'
_computing_structure_solution 'SHELXS-97 (Sheldrick, 1990)'
_diffrn_ambient_temperature 293(2)
_diffrn_detector_area_resol_mean 10.5058
_diffrn_measured_fraction_theta_full 0.983
_diffrn_measured_fraction_theta_max 0.983
_diffrn_measurement_device_type 'Xcalibur, Atlas, Gemini ultra'
_diffrn_measurement_method '\w scans'
_diffrn_radiation_monochromator graphite
_diffrn_radiation_source 'fine-focus sealed tube'
_diffrn_radiation_type CuK\a
_diffrn_radiation_wavelength 1.54178
_diffrn_reflns_av_R_equivalents 0.0343
_diffrn_reflns_av_sigmaI/netI 0.0376
_diffrn_reflns_limit_h_max 6
_diffrn_reflns_limit_h_min -9
_diffrn_reflns_limit_k_max 14
_diffrn_reflns_limit_k_min -14
_diffrn_reflns_limit_l_max 14
_diffrn_reflns_limit_l_min -15
_diffrn_reflns_number 8606
_diffrn_reflns_theta_full 66.89
_diffrn_reflns_theta_max 66.89
_diffrn_reflns_theta_min 3.68
_exptl_absorpt_coefficient_mu 3.243
_exptl_absorpt_correction_T_max 1.00000
_exptl_absorpt_correction_T_min 0.79070
_exptl_absorpt_correction_type multi-scan
_exptl_absorpt_process_details
; 
'Wed Aug 05 11:56:07 2015' 
;
_exptl_crystal_colour colorless
_exptl_crystal_density_diffrn 1.369
_exptl_crystal_density_method 'not measured'
_exptl_crystal_description block
_exptl_crystal_F_000 524
_exptl_crystal_recrystallization_method 'Re-crystallisation from solvent: THF/EtOH'
_exptl_crystal_size_max 0.42
_exptl_crystal_size_mid 0.37
_exptl_crystal_size_min 0.32
_refine_diff_density_max 0.998
_refine_diff_density_min -0.580
_refine_diff_density_rms 0.069
_refine_ls_extinction_method none
_refine_ls_goodness_of_fit_ref 1.028
_refine_ls_hydrogen_treatment constr
_refine_ls_matrix_type full
_refine_ls_number_parameters 303
_refine_ls_number_reflns 4235
_refine_ls_number_restraints 0
_refine_ls_restrained_S_all 1.028
_refine_ls_R_factor_all 0.0609
_refine_ls_R_factor_gt 0.0507
_refine_ls_shift/su_max 0.000
_refine_ls_shift/su_mean 0.000
_refine_ls_structure_factor_coef Fsqd
_refine_ls_weighting_details 'calc w=1/[\s^2^(Fo^2^)+(0.0716P)^2^+1.2163P] where P=(Fo^2^+2Fc^2^)/3'
_refine_ls_weighting_scheme calc
_refine_ls_wR_factor_gt 0.1294
_refine_ls_wR_factor_ref 0.1393
_reflns_number_gt 3579
_reflns_number_total 4235
_reflns_threshold_expression >2sigma(I)
_cod_data_source_file c6sc01254j2.cif
_cod_data_source_block l12
_cod_depositor_comments
;
The following automatic conversions were performed:

'_refine_ls_hydrogen_treatment' value 'CONSTR' changed to 'constr'
according to
/usr/data/users/saulius/crontab/automatic-downloads/rss-feeds/RSC/lib/dictionaries/cif_core.dic
dictionary named 'cif_core.dic' version 2.4.2 from 2011-04-26.

Automatic conversion script
Id: cif_fix_values 4268 2015-11-12 08:31:59Z antanas 

 Adding full bibliography for 1542965--1542969.cif.
;
_cod_database_code 1542965

loop_
_symmetry_equiv_pos_as_xyz
'x, y, z'
'-x, -y, -z'

loop_
_atom_site_label
_atom_site_type_symbol
_atom_site_fract_x
_atom_site_fract_y
_atom_site_fract_z
_atom_site_U_iso_or_equiv
_atom_site_adp_type
_atom_site_occupancy
_atom_site_symmetry_multiplicity
_atom_site_calc_flag
_atom_site_refinement_flags
_atom_site_disorder_assembly
_atom_site_disorder_group
S1 S 0.28395(9) -0.01528(6) 0.38817(6) 0.02813(19) Uani 1 1 d . . .
S2 S 0.04193(9) -0.24887(6) 0.64351(7) 0.0358(2) Uani 1 1 d . . .
Cl1 Cl 0.48145(10) 0.09617(7) 0.91738(7) 0.0448(2) Uani 1 1 d . . .
O1 O 0.5649(3) 0.42323(18) 0.21912(18) 0.0378(5) Uani 1 1 d . . .
H1 H 0.5503 0.4880 0.2434 0.057 Uiso 1 1 calc R . .
N2 N 0.3232(3) 0.15738(19) 0.55261(18) 0.0250(5) Uani 1 1 d . . .
N3 N 0.1639(3) -0.13547(19) 0.5148(2) 0.0290(5) Uani 1 1 d . . .
O4 O 0.5019(3) 0.36615(18) 0.70308(18) 0.0383(5) Uani 1 1 d . . .
H4 H 0.4375 0.3102 0.6661 0.057 Uiso 1 1 calc R . .
C5 C 0.2572(3) 0.0656(2) 0.5847(2) 0.0243(6) Uani 1 1 d . . .
C6 C 0.4033(3) 0.2047(2) 0.3933(2) 0.0252(6) Uani 1 1 d . . .
C7 C 0.2282(3) -0.0368(2) 0.5057(2) 0.0257(6) Uani 1 1 d . . .
C8 C 0.2203(3) 0.0681(2) 0.6864(2) 0.0249(6) Uani 1 1 d . . .
C9 C 0.2427(3) 0.1760(2) 0.7692(2) 0.0269(6) Uani 1 1 d . . .
C10 C 0.1539(3) -0.0352(2) 0.6997(2) 0.0272(6) Uani 1 1 d . . .
C11 C 0.4629(3) 0.1650(2) 0.3015(2) 0.0287(6) Uani 1 1 d . . .
H11 H 0.4662 0.0882 0.2787 0.034 Uiso 1 1 calc R . .
C12 C 0.3989(4) 0.3198(2) 0.4254(2) 0.0305(6) Uani 1 1 d . . .
H12 H 0.3599 0.3472 0.4862 0.037 Uiso 1 1 calc R . .
C13 C 0.1289(3) -0.1312(2) 0.6116(2) 0.0281(6) Uani 1 1 d . . .
C14 C 0.1479(4) 0.2623(3) 0.7390(3) 0.0340(7) Uani 1 1 d . . .
H14 H 0.0700 0.2499 0.6692 0.041 Uiso 1 1 calc R . .
C15 C 0.5168(4) 0.2389(3) 0.2445(2) 0.0303(6) Uani 1 1 d . . .
H15 H 0.5566 0.2117 0.1840 0.036 Uiso 1 1 calc R . .
C16 C 0.3425(3) 0.1274(2) 0.4530(2) 0.0250(6) Uani 1 1 d . . .
C17 C 0.5113(4) 0.3538(2) 0.2777(2) 0.0299(6) Uani 1 1 d . . .
C18 C 0.3790(4) 0.3020(3) 0.9477(3) 0.0396(7) Uani 1 1 d . . .
H18 H 0.4565 0.3153 1.0177 0.048 Uiso 1 1 calc R . .
C19 C 0.1004(3) -0.0626(3) 0.7913(3) 0.0314(6) Uani 1 1 d . . .
H19 H 0.1082 -0.0103 0.8565 0.038 Uiso 1 1 calc R . .
C20 C 0.0379(4) -0.1716(3) 0.7730(3) 0.0331(7) Uani 1 1 d . . .
C21 C 0.3571(4) 0.1981(3) 0.8746(2) 0.0331(7) Uani 1 1 d . . .
C22 C 0.1690(4) 0.3652(3) 0.8114(3) 0.0418(8) Uani 1 1 d . . .
H22 H 0.1053 0.4215 0.7903 0.050 Uiso 1 1 calc R . .
C23 C 0.2845(5) 0.3848(3) 0.9152(3) 0.0441(8) Uani 1 1 d . . .
H23 H 0.2984 0.4545 0.9635 0.053 Uiso 1 1 calc R . .
C24 C 0.4515(4) 0.3942(3) 0.3686(2) 0.0328(7) Uani 1 1 d . . .
H24 H 0.4471 0.4710 0.3909 0.039 Uiso 1 1 calc R . .
C25 C -0.0323(4) -0.2328(3) 0.8469(3) 0.0386(7) Uani 1 1 d . . .
H25 H -0.1479 -0.2646 0.8055 0.046 Uiso 1 1 calc R . .
C26 C -0.0381(6) -0.1556(3) 0.9526(3) 0.0571(10) Uani 1 1 d . . .
H26A H 0.0738 -0.1236 0.9955 0.086 Uiso 1 1 calc R . .
H26B H -0.0873 -0.1974 0.9952 0.086 Uiso 1 1 calc R . .
H26C H -0.1047 -0.0965 0.9348 0.086 Uiso 1 1 calc R . .
C27 C 0.0666(6) -0.3298(4) 0.8724(4) 0.0664(12) Uani 1 1 d . . .
H27A H 0.1811 -0.3012 0.9125 0.100 Uiso 1 1 calc R . .
H27B H 0.0635 -0.3804 0.8040 0.100 Uiso 1 1 calc R . .
H27C H 0.0178 -0.3693 0.9169 0.100 Uiso 1 1 calc R . .
C28 C 0.6715(5) 0.3406(4) 0.7208(3) 0.0591(10) Uani 1 1 d . . .
H28A H 0.6794 0.2885 0.6551 0.071 Uiso 1 1 calc R . .
H28B H 0.7436 0.4092 0.7293 0.071 Uiso 1 1 calc R . .
C37 C 0.7320(7) 0.2938(6) 0.8142(5) 0.100(2) Uani 1 1 d . . .
H37A H 0.7496 0.3507 0.8809 0.149 Uiso 1 1 calc R . .
H37B H 0.8363 0.2650 0.8120 0.149 Uiso 1 1 calc R . .
H37C H 0.6513 0.2337 0.8135 0.149 Uiso 1 1 calc R . .
O1W' O 0.9033(17) 0.4593(10) 0.5576(9) 0.186(6) Uiso 0.644(14) 1 d P A 1
O1W O 1.0660(19) 0.4771(12) 0.5586(11) 0.119(7) Uiso 0.356(14) 1 d P . 2

loop_
_atom_site_aniso_label
_atom_site_aniso_U_11
_atom_site_aniso_U_22
_atom_site_aniso_U_33
_atom_site_aniso_U_23
_atom_site_aniso_U_13
_atom_site_aniso_U_12
S1 0.0312(4) 0.0285(4) 0.0269(4) 0.0092(3) 0.0098(3) 0.0035(3)
S2 0.0314(4) 0.0334(4) 0.0460(5) 0.0207(3) 0.0094(3) -0.0019(3)
Cl1 0.0469(5) 0.0454(5) 0.0399(4) 0.0186(4) 0.0013(3) 0.0078(4)
O1 0.0529(13) 0.0341(11) 0.0348(12) 0.0116(9) 0.0250(10) -0.0017(10)
N2 0.0258(11) 0.0274(12) 0.0265(12) 0.0131(9) 0.0102(9) 0.0043(9)
N3 0.0263(12) 0.0271(12) 0.0348(13) 0.0131(10) 0.0062(10) 0.0022(9)
O4 0.0397(12) 0.0374(12) 0.0388(12) 0.0101(10) 0.0123(10) -0.0001(9)
C5 0.0212(13) 0.0264(14) 0.0289(14) 0.0128(11) 0.0081(11) 0.0053(10)
C6 0.0209(13) 0.0319(14) 0.0250(14) 0.0117(11) 0.0068(10) 0.0014(11)
C7 0.0231(13) 0.0285(14) 0.0276(14) 0.0113(11) 0.0060(11) 0.0065(11)
C8 0.0209(13) 0.0289(14) 0.0291(14) 0.0143(11) 0.0077(11) 0.0063(11)
C9 0.0279(14) 0.0300(14) 0.0306(15) 0.0130(12) 0.0167(12) 0.0036(11)
C10 0.0223(13) 0.0305(15) 0.0332(15) 0.0150(12) 0.0085(11) 0.0066(11)
C11 0.0288(14) 0.0325(15) 0.0308(15) 0.0131(12) 0.0127(12) 0.0101(12)
C12 0.0367(16) 0.0318(15) 0.0254(14) 0.0076(12) 0.0128(12) -0.0005(12)
C13 0.0209(13) 0.0289(14) 0.0383(16) 0.0181(12) 0.0073(11) 0.0033(11)
C14 0.0354(16) 0.0326(16) 0.0403(17) 0.0125(13) 0.0178(13) 0.0053(13)
C15 0.0297(15) 0.0396(16) 0.0260(15) 0.0096(12) 0.0134(12) 0.0060(12)
C16 0.0209(13) 0.0290(14) 0.0269(14) 0.0104(11) 0.0065(10) 0.0045(11)
C17 0.0316(15) 0.0340(15) 0.0280(15) 0.0126(12) 0.0121(12) -0.0020(12)
C18 0.0489(19) 0.0423(18) 0.0313(16) 0.0085(14) 0.0190(14) -0.0029(15)
C19 0.0268(14) 0.0376(16) 0.0373(16) 0.0217(13) 0.0117(12) 0.0056(12)
C20 0.0234(14) 0.0382(16) 0.0436(18) 0.0232(14) 0.0091(12) 0.0051(12)
C21 0.0371(16) 0.0365(16) 0.0328(16) 0.0163(13) 0.0157(13) 0.0026(13)
C22 0.0449(19) 0.0328(16) 0.056(2) 0.0143(15) 0.0245(16) 0.0099(14)
C23 0.055(2) 0.0359(17) 0.048(2) 0.0057(15) 0.0298(17) 0.0017(15)
C24 0.0428(17) 0.0288(15) 0.0293(15) 0.0067(12) 0.0156(13) -0.0019(13)
C25 0.0308(16) 0.0427(18) 0.051(2) 0.0277(15) 0.0150(14) 0.0010(13)
C26 0.071(3) 0.056(2) 0.065(3) 0.030(2) 0.044(2) 0.006(2)
C27 0.093(3) 0.060(3) 0.078(3) 0.051(2) 0.048(3) 0.031(2)
C28 0.045(2) 0.070(3) 0.056(2) 0.004(2) 0.0111(18) 0.0056(19)
C37 0.064(3) 0.179(6) 0.083(4) 0.066(4) 0.037(3) 0.034(4)

loop_
_atom_type_symbol
_atom_type_description
_atom_type_scat_dispersion_real
_atom_type_scat_dispersion_imag
_atom_type_scat_source
C C 0.0181 0.0091 'International Tables Vol C Tables 4.2.6.8 and 6.1.1.4'
H H 0.0000 0.0000 'International Tables Vol C Tables 4.2.6.8 and 6.1.1.4'
N N 0.0311 0.0180 'International Tables Vol C Tables 4.2.6.8 and 6.1.1.4'
O O 0.0492 0.0322 'International Tables Vol C Tables 4.2.6.8 and 6.1.1.4'
S S 0.3331 0.5567 'International Tables Vol C Tables 4.2.6.8 and 6.1.1.4'
Cl Cl 0.3639 0.7018 'International Tables Vol C Tables 4.2.6.8 and 6.1.1.4'

loop_
_geom_angle_atom_site_label_1
_geom_angle_atom_site_label_2
_geom_angle_atom_site_label_3
_geom_angle
C7 S1 C16 88.82(13)
C13 S2 C20 91.58(14)
C17 O1 H1 109.5
C16 N2 C5 110.8(2)
C7 N3 C13 112.8(2)
C28 O4 H4 109.5
N2 C5 C8 125.8(2)
N2 C5 C7 114.7(2)
C8 C5 C7 119.5(2)
C12 C6 C11 118.6(2)
C12 C6 C16 120.0(2)
C11 C6 C16 121.3(3)
N3 C7 C5 126.8(3)
N3 C7 S1 123.5(2)
C5 C7 S1 109.7(2)
C10 C8 C5 115.4(3)
C10 C8 C9 123.8(2)
C5 C8 C9 120.6(2)
C21 C9 C14 117.6(3)
C21 C9 C8 123.6(3)
C14 C9 C8 118.7(3)
C8 C10 C13 118.6(3)
C8 C10 C19 130.1(3)
C13 C10 C19 111.2(2)
C15 C11 C6 120.7(3)
C15 C11 H11 119.7
C6 C11 H11 119.7
C24 C12 C6 121.1(3)
C24 C12 H12 119.4
C6 C12 H12 119.4
N3 C13 C10 126.9(2)
N3 C13 S2 121.8(2)
C10 C13 S2 111.3(2)
C22 C14 C9 120.8(3)
C22 C14 H14 119.6
C9 C14 H14 119.6
C11 C15 C17 120.0(3)
C11 C15 H15 120.0
C17 C15 H15 120.0
N2 C16 C6 124.5(2)
N2 C16 S1 115.9(2)
C6 C16 S1 119.6(2)
O1 C17 C15 118.0(3)
O1 C17 C24 122.2(3)
C15 C17 C24 119.8(3)
C23 C18 C21 119.1(3)
C23 C18 H18 120.4
C21 C18 H18 120.4
C20 C19 C10 113.4(3)
C20 C19 H19 123.3
C10 C19 H19 123.3
C19 C20 C25 129.7(3)
C19 C20 S2 112.5(2)
C25 C20 S2 117.8(2)
C9 C21 C18 121.7(3)
C9 C21 Cl1 120.3(2)
C18 C21 Cl1 117.9(2)
C14 C22 C23 120.2(3)
C14 C22 H22 119.9
C23 C22 H22 119.9
C18 C23 C22 120.5(3)
C18 C23 H23 119.7
C22 C23 H23 119.7
C12 C24 C17 119.8(3)
C12 C24 H24 120.1
C17 C24 H24 120.1
C26 C25 C20 112.5(3)
C26 C25 C27 110.7(3)
C20 C25 C27 110.7(3)
C26 C25 H25 107.6
C20 C25 H25 107.6
C27 C25 H25 107.6
C25 C26 H26A 109.5
C25 C26 H26B 109.5
H26A C26 H26B 109.5
C25 C26 H26C 109.5
H26A C26 H26C 109.5
H26B C26 H26C 109.5
C25 C27 H27A 109.5
C25 C27 H27B 109.5
H27A C27 H27B 109.5
C25 C27 H27C 109.5
H27A C27 H27C 109.5
H27B C27 H27C 109.5
C37 C28 O4 114.5(4)
C37 C28 H28A 108.6
O4 C28 H28A 108.6
C37 C28 H28B 108.6
O4 C28 H28B 108.6
H28A C28 H28B 107.6
C28 C37 H37A 109.5
C28 C37 H37B 109.5
H37A C37 H37B 109.5
C28 C37 H37C 109.5
H37A C37 H37C 109.5
H37B C37 H37C 109.5

loop_
_geom_bond_atom_site_label_1
_geom_bond_atom_site_label_2
_geom_bond_distance
_geom_bond_site_symmetry_2
S1 C7 1.743(3) .
S1 C16 1.755(3) .
S2 C13 1.734(3) .
S2 C20 1.747(3) .
Cl1 C21 1.740(3) .
O1 C17 1.359(3) .
O1 H1 0.8200 .
N2 C16 1.308(4) .
N2 C5 1.393(3) .
N3 C7 1.326(4) .
N3 C13 1.335(4) .
O4 C28 1.431(4) .
O4 H4 0.8200 .
C5 C8 1.406(4) .
C5 C7 1.409(4) .
C6 C12 1.390(4) .
C6 C11 1.404(4) .
C6 C16 1.466(4) .
C8 C10 1.403(4) .
C8 C9 1.488(4) .
C9 C21 1.390(4) .
C9 C14 1.404(4) .
C10 C13 1.420(4) .
C10 C19 1.443(4) .
C11 C15 1.385(4) .
C11 H11 0.9300 .
C12 C24 1.384(4) .
C12 H12 0.9300 .
C14 C22 1.379(5) .
C14 H14 0.9300 .
C15 C17 1.391(4) .
C15 H15 0.9300 .
C17 C24 1.397(4) .
C18 C23 1.376(5) .
C18 C21 1.392(5) .
C18 H18 0.9300 .
C19 C20 1.351(4) .
C19 H19 0.9300 .
C20 C25 1.516(4) .
C22 C23 1.381(5) .
C22 H22 0.9300 .
C23 H23 0.9300 .
C24 H24 0.9300 .
C25 C26 1.503(5) .
C25 C27 1.519(5) .
C25 H25 0.9800 .
C26 H26A 0.9600 .
C26 H26B 0.9600 .
C26 H26C 0.9600 .
C27 H27A 0.9600 .
C27 H27B 0.9600 .
C27 H27C 0.9600 .
C28 C37 1.407(6) .
C28 H28A 0.9700 .
C28 H28B 0.9700 .
C37 H37A 0.9600 .
C37 H37B 0.9600 .
C37 H37C 0.9600 .
O1W O1W 1.81(3) 2_766

loop_
_geom_hbond_atom_site_label_D
_geom_hbond_atom_site_label_H
_geom_hbond_atom_site_label_A
_geom_hbond_distance_DH
_geom_hbond_distance_HA
_geom_hbond_distance_DA
_geom_hbond_angle_DHA
_geom_hbond_site_symmetry_A
O1 H1 O4 0.82 1.90 2.716(3) 175.4 2_666
O4 H4 N2 0.82 2.12 2.920(3) 165.2 .
C18 H18 O1 0.93 2.54 3.388(4) 151.0 1_556
C24 H24 O4 0.93 2.58 3.257(4) 130.2 2_666
C37 H37C Cl1 0.96 2.85 3.734(6) 153.5 .

loop_
_geom_torsion_atom_site_label_1
_geom_torsion_atom_site_label_2
_geom_torsion_atom_site_label_3
_geom_torsion_atom_site_label_4
_geom_torsion
C16 N2 C5 C8 -179.8(2)
C16 N2 C5 C7 0.6(3)
C13 N3 C7 C5 -1.3(4)
C13 N3 C7 S1 -179.11(19)
N2 C5 C7 N3 -178.7(2)
C8 C5 C7 N3 1.7(4)
N2 C5 C7 S1 -0.6(3)
C8 C5 C7 S1 179.8(2)
C16 S1 C7 N3 178.5(2)
C16 S1 C7 C5 0.3(2)
N2 C5 C8 C10 179.7(2)
C7 C5 C8 C10 -0.7(4)
N2 C5 C8 C9 3.1(4)
C7 C5 C8 C9 -177.3(2)
C10 C8 C9 C21 67.5(4)
C5 C8 C9 C21 -116.2(3)
C10 C8 C9 C14 -114.8(3)
C5 C8 C9 C14 61.5(3)
C5 C8 C10 C13 -0.4(4)
C9 C8 C10 C13 176.1(2)
C5 C8 C10 C19 -179.0(3)
C9 C8 C10 C19 -2.5(4)
C12 C6 C11 C15 0.2(4)
C16 C6 C11 C15 178.7(3)
C11 C6 C12 C24 0.1(4)
C16 C6 C12 C24 -178.3(3)
C7 N3 C13 C10 0.0(4)
C7 N3 C13 S2 179.44(19)
C8 C10 C13 N3 0.8(4)
C19 C10 C13 N3 179.7(3)
C8 C10 C13 S2 -178.7(2)
C19 C10 C13 S2 0.2(3)
C20 S2 C13 N3 -179.4(2)
C20 S2 C13 C10 0.1(2)
C21 C9 C14 C22 0.3(4)
C8 C9 C14 C22 -177.5(3)
C6 C11 C15 C17 -0.3(4)
C5 N2 C16 C6 177.6(2)
C5 N2 C16 S1 -0.4(3)
C12 C6 C16 N2 -18.6(4)
C11 C6 C16 N2 163.0(3)
C12 C6 C16 S1 159.3(2)
C11 C6 C16 S1 -19.1(3)
C7 S1 C16 N2 0.0(2)
C7 S1 C16 C6 -178.1(2)
C11 C15 C17 O1 -179.8(3)
C11 C15 C17 C24 0.0(4)
C8 C10 C19 C20 178.2(3)
C13 C10 C19 C20 -0.5(3)
C10 C19 C20 C25 -179.3(3)
C10 C19 C20 S2 0.6(3)
C13 S2 C20 C19 -0.4(2)
C13 S2 C20 C25 179.5(2)
C14 C9 C21 C18 -0.6(4)
C8 C9 C21 C18 177.2(3)
C14 C9 C21 Cl1 -179.0(2)
C8 C9 C21 Cl1 -1.3(4)
C23 C18 C21 C9 0.3(5)
C23 C18 C21 Cl1 178.8(2)
C9 C14 C22 C23 0.1(5)
C21 C18 C23 C22 0.1(5)
C14 C22 C23 C18 -0.3(5)
C6 C12 C24 C17 -0.4(5)
O1 C17 C24 C12 -179.8(3)
C15 C17 C24 C12 0.3(4)
C19 C20 C25 C26 3.3(5)
S2 C20 C25 C26 -176.6(2)
C19 C20 C25 C27 -121.1(4)
S2 C20 C25 C27 59.0(4)
